data_7058091
loop_
_publ_author_name
'Wang, Jun'
'Xu, Guan-Cheng'
'Zhang, Yan-Ping'
'Luo, Hua-Ying'
'Li, Jin-Yao'
'Zhang, Li'
'Jia, Dian-Zeng'

_publ_section_title
;
 Copper(ii) complexes with 4-acyl pyrazolone derivatives and diimine
 coligands: synthesis, structural characterization, DNA binding and
 antitumor activity
;
_journal_issue 6
_journal_name_full 'New Journal of Chemistry'
_journal_page_first 2529
_journal_paper_doi 10.1039/C8NJ02695E
_journal_volume 43
_journal_year 2019
_chemical_formula_sum 'C39 H26 Cl3 Cu F N8 O3'
_chemical_formula_weight 843.58
_space_group_crystal_system triclinic
_space_group_IT_number 2
_space_group_name_Hall '-P 1'
_space_group_name_H-M_alt 'P -1'
_symmetry_space_group_name_Hall '-P 1'
_symmetry_space_group_name_H-M 'P -1'
_atom_sites_solution_hydrogens geom
_audit_creation_method SHELXL-2014/7
_audit_update_record
;
2018-05-08 deposited with the CCDC.
2019-01-07 downloaded from the CCDC.
;
_cell_angle_alpha 66.063(7)
_cell_angle_beta 82.774(5)
_cell_angle_gamma 86.174(6)
_cell_formula_units_Z 2
_cell_length_a 9.6433(6)
_cell_length_b 13.9637(10)
_cell_length_c 14.9574(10)
_cell_measurement_reflns_used 6268
_cell_measurement_temperature 150(2)
_cell_measurement_theta_max 73.2910
_cell_measurement_theta_min 4.6120
_cell_volume 1826.0(2)
_computing_structure_refinement 'SHELXL-2014/7 (Sheldrick, 2014)'
_diffrn_ambient_temperature 150(2)
_diffrn_measured_fraction_theta_full 0.985
_diffrn_measured_fraction_theta_max 0.985
_diffrn_measurement_device_type bruker-CCD
_diffrn_radiation_type CuK\a
_diffrn_radiation_wavelength 1.54178
_diffrn_reflns_av_R_equivalents 0.0452
_diffrn_reflns_av_unetI/netI 0.0420
_diffrn_reflns_Laue_measured_fraction_full 0.985
_diffrn_reflns_Laue_measured_fraction_max 0.985
_diffrn_reflns_limit_h_max 11
_diffrn_reflns_limit_h_min -11
_diffrn_reflns_limit_k_max 10
_diffrn_reflns_limit_k_min -16
_diffrn_reflns_limit_l_max 16
_diffrn_reflns_limit_l_min -17
_diffrn_reflns_number 9793
_diffrn_reflns_point_group_measured_fraction_full 0.985
_diffrn_reflns_point_group_measured_fraction_max 0.985
_diffrn_reflns_theta_full 66.097
_diffrn_reflns_theta_max 66.097
_diffrn_reflns_theta_min 3.252
_exptl_absorpt_coefficient_mu 3.341
_exptl_crystal_colour green
_exptl_crystal_density_diffrn 1.534
_exptl_crystal_description block
_exptl_crystal_F_000 858
_exptl_crystal_size_max 0.220
_exptl_crystal_size_mid 0.210
_exptl_crystal_size_min 0.200
_refine_diff_density_max 0.802
_refine_diff_density_min -1.086
_refine_diff_density_rms 0.107
_refine_ls_extinction_method none
_refine_ls_goodness_of_fit_ref 1.011
_refine_ls_hydrogen_treatment constr
_refine_ls_matrix_type full
_refine_ls_number_parameters 498
_refine_ls_number_reflns 6300
_refine_ls_number_restraints 0
_refine_ls_restrained_S_all 1.011
_refine_ls_R_factor_all 0.0631
_refine_ls_R_factor_gt 0.0603
_refine_ls_shift/su_max 0.000
_refine_ls_shift/su_mean 0.000
_refine_ls_structure_factor_coef Fsqd
_refine_ls_weighting_details 'w=1/[\s^2^(Fo^2^)+(0.1290P)^2^+1.0551P] where P=(Fo^2^+2Fc^2^)/3'
_refine_ls_weighting_scheme calc
_refine_ls_wR_factor_gt 0.1671
_refine_ls_wR_factor_ref 0.1724
_reflns_Friedel_coverage 0.000
_reflns_number_gt 5806
_reflns_number_total 6300
_reflns_threshold_expression 'I > 2\s(I)'
_cod_data_source_file c8nj02695e2.cif
_cod_data_source_block qq
_cod_depositor_comments 'Adding full bibliography for 7058088--7058091.cif.'
_cod_database_code 7058091
_shelx_shelxl_version_number 2014/7
_shelx_space_group_comment
;
The symmetry employed for this shelxl refinement is uniquely defined
by the following loop, which should always be used as a source of
symmetry information in preference to the above space-group names.
They are only intended as comments.
;
_shelx_estimated_absorpt_t_min 0.527
_shelx_estimated_absorpt_t_max 0.555

loop_
_space_group_symop_operation_xyz
'x, y, z'
'-x, -y, -z'

loop_
_atom_site_label
_atom_site_type_symbol
_atom_site_fract_x
_atom_site_fract_y
_atom_site_fract_z
_atom_site_U_iso_or_equiv
_atom_site_adp_type
_atom_site_occupancy
_atom_site_site_symmetry_order
_atom_site_calc_flag
_atom_site_refinement_flags_posn
_atom_site_refinement_flags_adp
Cu1 Cu 0.00189(4) 0.10534(3) 0.66537(3) 0.01728(16) Uani 1 1 d . .
F1 F -0.1342(2) -0.42604(16) 1.19177(14) 0.0413(5) Uani 1 1 d . .
O1 O 0.1041(2) 0.02384(15) 0.59983(14) 0.0212(4) Uani 1 1 d . .
O2 O -0.1373(2) 0.17309(15) 0.72821(14) 0.0210(4) Uani 1 1 d . .
O3 O -0.3031(2) -0.02557(18) 1.01217(16) 0.0326(5) Uani 1 1 d . .
H3 H -0.2393 -0.0383 0.9746 0.049 Uiso 1 1 calc R U
N1 N 0.2446(2) -0.12337(19) 0.61667(18) 0.0208(5) Uani 1 1 d . .
N2 N 0.2744(3) -0.2213(2) 0.6885(2) 0.0261(5) Uani 1 1 d . .
N3 N -0.0453(2) -0.01515(19) 0.78922(17) 0.0193(5) Uani 1 1 d . .
N4 N -0.1435(2) 0.00844(18) 0.85378(17) 0.0201(5) Uani 1 1 d . .
N5 N 0.1773(2) 0.18024(18) 0.69645(17) 0.0185(5) Uani 1 1 d . .
N6 N 0.0265(2) 0.24104(18) 0.54163(17) 0.0176(5) Uani 1 1 d . .
N7 N 0.3770(2) 0.52298(19) 0.57223(18) 0.0221(5) Uani 1 1 d . .
N8 N 0.2262(2) 0.58469(19) 0.40848(18) 0.0219(5) Uani 1 1 d . .
C0AA C 0.2582(3) -0.0285(2) 0.4385(2) 0.0260(6) Uani 1 1 d . .
H0AA H 0.1634 -0.0064 0.4442 0.031 Uiso 1 1 calc R U
C2 C 0.3351(4) 0.0012(3) 0.3463(2) 0.0335(7) Uani 1 1 d . .
H2 H 0.2924 0.0434 0.2888 0.040 Uiso 1 1 calc R U
C3 C 0.4745(4) -0.0309(3) 0.3383(2) 0.0349(7) Uani 1 1 d . .
H3A H 0.5268 -0.0104 0.2755 0.042 Uiso 1 1 calc R U
C4 C 0.5363(3) -0.0928(3) 0.4222(3) 0.0318(7) Uani 1 1 d . .
H4A H 0.6313 -0.1147 0.4168 0.038 Uiso 1 1 calc R U
C5 C 0.4601(3) -0.1231(2) 0.5141(2) 0.0250(6) Uani 1 1 d . .
H5 H 0.5026 -0.1660 0.5715 0.030 Uiso 1 1 calc R U
C6 C 0.3215(3) -0.0906(2) 0.5219(2) 0.0209(6) Uani 1 1 d . .
C7 C 0.1448(3) -0.0703(2) 0.6525(2) 0.0184(5) Uani 1 1 d . .
C8 C 0.1062(3) -0.1376(2) 0.7519(2) 0.0215(6) Uani 1 1 d . .
C9 C 0.1914(3) -0.2296(2) 0.7678(2) 0.0259(6) Uani 1 1 d . .
C10 C 0.1986(4) -0.3288(3) 0.8587(3) 0.0407(9) Uani 1 1 d . .
H10A H 0.2131 -0.3117 0.9142 0.061 Uiso 1 1 calc R U
H10B H 0.2765 -0.3730 0.8478 0.061 Uiso 1 1 calc R U
H10C H 0.1108 -0.3666 0.8735 0.061 Uiso 1 1 calc R U
C11 C 0.0059(3) -0.1114(2) 0.8183(2) 0.0189(5) Uani 1 1 d . .
C12 C -0.0374(3) -0.1916(2) 0.9186(2) 0.0202(6) Uani 1 1 d . .
C13 C -0.1253(4) -0.2704(3) 0.9305(2) 0.0318(7) Uani 1 1 d . .
H13 H -0.1628 -0.2709 0.8750 0.038 Uiso 1 1 calc R U
C14 C -0.1602(4) -0.3498(3) 1.0232(3) 0.0371(8) Uani 1 1 d . .
H14 H -0.2211 -0.4042 1.0317 0.045 Uiso 1 1 calc R U
C15 C -0.1041(3) -0.3468(2) 1.1014(2) 0.0281(7) Uani 1 1 d . .
C16 C -0.0189(3) -0.2690(3) 1.0929(2) 0.0333(7) Uani 1 1 d . .
H16 H 0.0172 -0.2688 1.1491 0.040 Uiso 1 1 calc R U
C17 C 0.0141(3) -0.1900(3) 1.0007(2) 0.0294(7) Uani 1 1 d . .
H17 H 0.0722 -0.1345 0.9936 0.035 Uiso 1 1 calc R U
C18 C -0.1825(3) 0.1079(2) 0.8156(2) 0.0186(6) Uani 1 1 d . .
C19 C -0.2811(3) 0.1459(2) 0.8791(2) 0.0205(6) Uani 1 1 d . .
C20 C -0.3169(3) 0.2530(2) 0.8462(2) 0.0246(6) Uani 1 1 d . .
H20 H -0.2802 0.3000 0.7825 0.029 Uiso 1 1 calc R U
C21 C -0.4046(3) 0.2905(3) 0.9049(3) 0.0321(7) Uani 1 1 d . .
H21 H -0.4267 0.3633 0.8822 0.038 Uiso 1 1 calc R U
C22 C -0.4608(4) 0.2223(3) 0.9975(3) 0.0368(8) Uani 1 1 d . .
H22 H -0.5223 0.2483 1.0376 0.044 Uiso 1 1 calc R U
C23 C -0.4273(4) 0.1168(3) 1.0313(2) 0.0352(8) Uani 1 1 d . .
H23 H -0.4665 0.0704 1.0946 0.042 Uiso 1 1 calc R U
C24 C -0.3369(3) 0.0778(2) 0.9736(2) 0.0253(6) Uani 1 1 d . .
C25 C 0.2511(3) 0.1489(2) 0.7729(2) 0.0203(6) Uani 1 1 d . .
H25 H 0.2389 0.0794 0.8213 0.024 Uiso 1 1 calc R U
C26 C 0.3458(3) 0.2124(2) 0.7862(2) 0.0238(6) Uani 1 1 d . .
H26 H 0.3973 0.1862 0.8418 0.029 Uiso 1 1 calc R U
C27 C 0.3628(3) 0.3128(2) 0.7177(2) 0.0220(6) Uani 1 1 d . .
H27 H 0.4264 0.3575 0.7249 0.026 Uiso 1 1 calc R U
C28 C 0.2848(3) 0.3495(2) 0.63590(19) 0.0171(5) Uani 1 1 d . .
C29 C 0.1946(3) 0.2798(2) 0.62852(19) 0.0159(5) Uani 1 1 d . .
C30 C 0.1128(3) 0.3120(2) 0.54444(19) 0.0168(5) Uani 1 1 d . .
C31 C 0.1262(3) 0.4130(2) 0.47057(19) 0.0174(5) Uani 1 1 d . .
C32 C 0.0458(3) 0.4404(2) 0.3908(2) 0.0211(6) Uani 1 1 d . .
H32 H 0.0507 0.5088 0.3398 0.025 Uiso 1 1 calc R U
C33 C -0.0395(3) 0.3674(2) 0.3879(2) 0.0233(6) Uani 1 1 d . .
H33 H -0.0931 0.3840 0.3342 0.028 Uiso 1 1 calc R U
C34 C -0.0462(3) 0.2685(2) 0.4647(2) 0.0221(6) Uani 1 1 d . .
H34 H -0.1055 0.2182 0.4620 0.027 Uiso 1 1 calc R U
C35 C 0.3814(3) 0.6189(2) 0.5035(2) 0.0244(6) Uani 1 1 d . .
H35 H 0.4374 0.6689 0.5095 0.029 Uiso 1 1 calc R U
C36 C 0.3059(3) 0.6496(2) 0.4215(2) 0.0241(6) Uani 1 1 d . .
H36 H 0.3126 0.7198 0.3739 0.029 Uiso 1 1 calc R U
C37 C 0.4205(4) 0.3433(3) 0.2409(3) 0.0363(8) Uani 1 1 d . .
H37 H 0.5011 0.2929 0.2467 0.044 Uiso 1 1 calc R U
C47 C 0.2183(3) 0.4869(2) 0.47900(19) 0.0170(5) Uani 1 1 d . .
C74 C 0.2947(3) 0.4553(2) 0.5614(2) 0.0179(5) Uani 1 1 d . .
Cl1 Cl 0.45626(12) 0.42589(8) 0.29641(7) 0.0498(3) Uani 1 1 d . .
Cl2 Cl 0.40563(12) 0.41667(8) 0.11430(7) 0.0530(3) Uani 1 1 d . .
Cl3 Cl 0.26959(10) 0.27067(8) 0.30037(8) 0.0497(3) Uani 1 1 d . .

loop_
_atom_site_aniso_label
_atom_site_aniso_U_11
_atom_site_aniso_U_22
_atom_site_aniso_U_33
_atom_site_aniso_U_23
_atom_site_aniso_U_13
_atom_site_aniso_U_12
Cu1 0.0192(2) 0.0138(3) 0.0154(3) -0.00162(19) -0.00420(16) -0.00006(17)
F1 0.0544(12) 0.0318(11) 0.0200(9) 0.0072(8) -0.0022(8) -0.0013(9)
O1 0.0242(9) 0.0192(10) 0.0166(10) -0.0030(8) -0.0051(7) 0.0026(8)
O2 0.0248(10) 0.0156(10) 0.0156(10) 0.0010(8) -0.0044(7) 0.0027(8)
O3 0.0421(13) 0.0276(12) 0.0164(11) 0.0013(9) 0.0001(9) 0.0057(10)
N1 0.0227(11) 0.0168(12) 0.0210(12) -0.0055(10) -0.0046(9) 0.0025(9)
N2 0.0278(12) 0.0173(12) 0.0287(14) -0.0054(11) -0.0027(10) 0.0040(10)
N3 0.0194(11) 0.0172(12) 0.0197(12) -0.0048(10) -0.0060(9) 0.0005(9)
N4 0.0215(11) 0.0180(12) 0.0174(11) -0.0034(10) -0.0050(9) 0.0030(9)
N5 0.0195(11) 0.0155(11) 0.0178(11) -0.0035(9) -0.0036(9) 0.0004(9)
N6 0.0181(10) 0.0159(11) 0.0163(11) -0.0030(9) -0.0041(8) -0.0021(9)
N7 0.0231(11) 0.0185(12) 0.0234(13) -0.0059(10) -0.0063(9) -0.0015(9)
N8 0.0235(11) 0.0181(12) 0.0191(12) -0.0011(10) -0.0058(9) -0.0008(9)
C0AA 0.0256(14) 0.0277(16) 0.0274(16) -0.0122(13) -0.0089(12) 0.0004(12)
C2 0.0381(17) 0.0359(18) 0.0272(17) -0.0122(15) -0.0088(13) 0.0012(14)
C3 0.0410(18) 0.0387(19) 0.0236(16) -0.0129(15) 0.0040(13) -0.0020(15)
C4 0.0291(15) 0.0336(17) 0.0354(18) -0.0184(15) 0.0021(13) 0.0010(13)
C5 0.0274(14) 0.0203(14) 0.0284(16) -0.0107(13) -0.0051(12) 0.0020(12)
C6 0.0225(13) 0.0184(14) 0.0242(15) -0.0109(12) -0.0017(11) -0.0030(11)
C7 0.0167(12) 0.0173(13) 0.0199(13) -0.0047(11) -0.0058(10) -0.0022(10)
C8 0.0205(13) 0.0175(14) 0.0225(14) -0.0033(12) -0.0053(11) -0.0001(11)
C9 0.0262(14) 0.0181(14) 0.0278(16) -0.0033(13) -0.0054(12) 0.0024(12)
C10 0.0429(19) 0.0283(18) 0.0319(19) 0.0034(15) 0.0020(14) 0.0152(15)
C11 0.0183(12) 0.0171(14) 0.0184(13) -0.0029(11) -0.0070(10) -0.0006(10)
C12 0.0175(12) 0.0199(14) 0.0196(14) -0.0037(12) -0.0059(10) 0.0039(11)
C13 0.0431(18) 0.0273(16) 0.0206(15) -0.0016(13) -0.0110(13) -0.0089(14)
C14 0.0449(18) 0.0301(18) 0.0293(18) -0.0019(15) -0.0067(14) -0.0142(15)
C15 0.0323(15) 0.0238(15) 0.0171(14) 0.0022(12) -0.0014(11) 0.0037(13)
C16 0.0372(17) 0.0363(18) 0.0225(16) -0.0053(14) -0.0131(13) 0.0004(14)
C17 0.0311(15) 0.0307(17) 0.0227(15) -0.0039(14) -0.0110(12) -0.0058(13)
C18 0.0166(12) 0.0206(14) 0.0174(13) -0.0042(12) -0.0084(10) -0.0014(10)
C19 0.0215(13) 0.0214(14) 0.0187(14) -0.0059(12) -0.0112(10) 0.0017(11)
C20 0.0266(14) 0.0241(15) 0.0222(14) -0.0066(13) -0.0114(11) 0.0032(12)
C21 0.0364(16) 0.0307(17) 0.0345(17) -0.0176(15) -0.0147(13) 0.0124(14)
C22 0.0381(17) 0.050(2) 0.0300(17) -0.0246(17) -0.0071(14) 0.0129(16)
C23 0.0408(18) 0.044(2) 0.0170(15) -0.0082(15) -0.0052(13) 0.0072(15)
C24 0.0278(14) 0.0283(16) 0.0179(14) -0.0059(13) -0.0102(11) 0.0044(12)
C25 0.0214(13) 0.0201(14) 0.0153(13) -0.0019(11) -0.0059(10) 0.0011(11)
C26 0.0240(13) 0.0248(15) 0.0185(14) -0.0031(12) -0.0085(11) 0.0018(12)
C27 0.0219(13) 0.0225(14) 0.0210(14) -0.0063(12) -0.0086(11) -0.0001(11)
C28 0.0154(12) 0.0180(13) 0.0152(13) -0.0039(11) -0.0029(10) 0.0010(10)
C29 0.0164(12) 0.0167(13) 0.0128(12) -0.0040(11) -0.0034(9) 0.0031(10)
C30 0.0170(12) 0.0187(13) 0.0130(12) -0.0048(11) -0.0023(10) 0.0012(10)
C31 0.0165(12) 0.0183(13) 0.0156(13) -0.0047(11) -0.0032(10) 0.0017(10)
C32 0.0234(13) 0.0184(14) 0.0164(13) -0.0009(11) -0.0061(10) 0.0013(11)
C33 0.0254(14) 0.0248(15) 0.0163(13) -0.0031(12) -0.0079(10) -0.0010(12)
C34 0.0233(13) 0.0223(14) 0.0214(14) -0.0075(12) -0.0081(11) -0.0022(11)
C35 0.0247(14) 0.0169(14) 0.0303(16) -0.0064(13) -0.0078(12) -0.0030(11)
C36 0.0254(14) 0.0164(14) 0.0261(15) -0.0030(12) -0.0057(11) -0.0007(11)
C37 0.0408(18) 0.0365(19) 0.0377(19) -0.0188(16) -0.0151(15) 0.0043(15)
C47 0.0169(12) 0.0156(13) 0.0149(13) -0.0024(11) -0.0029(10) 0.0018(10)
C74 0.0163(12) 0.0186(13) 0.0173(13) -0.0048(11) -0.0053(10) 0.0013(10)
Cl1 0.0795(7) 0.0389(5) 0.0398(5) -0.0197(4) -0.0217(5) -0.0051(5)
Cl2 0.0762(7) 0.0520(6) 0.0364(5) -0.0197(5) -0.0190(5) -0.0031(5)
Cl3 0.0473(5) 0.0522(6) 0.0525(6) -0.0217(5) -0.0107(4) -0.0062(4)

loop_
_atom_type_symbol
_atom_type_description
_atom_type_scat_dispersion_real
_atom_type_scat_dispersion_imag
_atom_type_scat_source
C C 0.0180 0.0090 'International Tables Vol C Tables 4.2.6.8 and 6.1.1.4'
H H 0.0000 0.0000 'International Tables Vol C Tables 4.2.6.8 and 6.1.1.4'
Cl Cl 0.3640 0.7020 'International Tables Vol C Tables 4.2.6.8 and 6.1.1.4'
Cu Cu -1.9650 0.5890 'International Tables Vol C Tables 4.2.6.8 and 6.1.1.4'
F F 0.0730 0.0530 'International Tables Vol C Tables 4.2.6.8 and 6.1.1.4'
N N 0.0310 0.0180 'International Tables Vol C Tables 4.2.6.8 and 6.1.1.4'
O O 0.0490 0.0320 'International Tables Vol C Tables 4.2.6.8 and 6.1.1.4'

loop_
_geom_angle_atom_site_label_1
_geom_angle_atom_site_label_2
_geom_angle_atom_site_label_3
_geom_angle
O1 Cu1 O2 167.32(9)
O1 Cu1 N3 94.95(9)
O2 Cu1 N3 81.19(9)
O1 Cu1 N6 92.31(9)
O2 Cu1 N6 90.97(9)
N3 Cu1 N6 171.93(9)
O1 Cu1 N5 100.94(8)
O2 Cu1 N5 91.73(8)
N3 Cu1 N5 103.94(9)
N6 Cu1 N5 78.07(9)
O1 Cu1 C18 147.85(9)
O2 Cu1 C18 26.67(8)
N3 Cu1 C18 54.54(9)
N6 Cu1 C18 117.64(9)
N5 Cu1 C18 96.78(8)
C7 O1 Cu1 118.78(17)
C18 O2 Cu1 110.64(16)
C24 O3 H3 109.5
C7 N1 N2 111.5(2)
C7 N1 C6 129.4(2)
N2 N1 C6 119.0(2)
C9 N2 N1 105.9(2)
C11 N3 N4 118.0(2)
C11 N3 Cu1 128.7(2)
N4 N3 Cu1 113.32(17)
C18 N4 N3 111.0(2)
C25 N5 C29 117.6(2)
C25 N5 Cu1 131.5(2)
C29 N5 Cu1 110.42(17)
C34 N6 C30 118.5(2)
C34 N6 Cu1 125.09(19)
C30 N6 Cu1 116.04(17)
C35 N7 C74 116.9(2)
C36 N8 C47 116.4(2)
C6 C0AA C2 119.4(3)
C6 C0AA H0AA 120.3
C2 C0AA H0AA 120.3
C0AA C2 C3 120.2(3)
C0AA C2 H2 119.9
C3 C2 H2 119.9
C4 C3 C2 119.8(3)
C4 C3 H3A 120.1
C2 C3 H3A 120.1
C3 C4 C5 120.2(3)
C3 C4 H4A 119.9
C5 C4 H4A 119.9
C4 C5 C6 119.9(3)
C4 C5 H5 120.1
C6 C5 H5 120.1
C0AA C6 C5 120.5(3)
C0AA C6 N1 120.4(2)
C5 C6 N1 119.0(3)
O1 C7 N1 122.4(2)
O1 C7 C8 131.4(3)
N1 C7 C8 106.2(2)
C7 C8 C9 104.7(2)
C7 C8 C11 124.7(2)
C9 C8 C11 130.5(3)
N2 C9 C8 111.7(3)
N2 C9 C10 118.3(3)
C8 C9 C10 130.0(3)
C9 C10 H10A 109.5
C9 C10 H10B 109.5
H10A C10 H10B 109.5
C9 C10 H10C 109.5
H10A C10 H10C 109.5
H10B C10 H10C 109.5
N3 C11 C8 118.7(3)
N3 C11 C12 120.9(3)
C8 C11 C12 120.4(2)
C13 C12 C17 119.2(3)
C13 C12 C11 120.1(3)
C17 C12 C11 120.7(3)
C12 C13 C14 120.9(3)
C12 C13 H13 119.6
C14 C13 H13 119.6
C15 C14 C13 118.0(3)
C15 C14 H14 121.0
C13 C14 H14 121.0
C16 C15 C14 122.9(3)
C16 C15 F1 118.8(3)
C14 C15 F1 118.3(3)
C15 C16 C17 118.7(3)
C15 C16 H16 120.6
C17 C16 H16 120.6
C16 C17 C12 120.3(3)
C16 C17 H17 119.8
C12 C17 H17 119.8
O2 C18 N4 123.7(2)
O2 C18 C19 119.3(2)
N4 C18 C19 116.9(2)
O2 C18 Cu1 42.69(12)
N4 C18 Cu1 81.10(16)
C19 C18 Cu1 161.6(2)
C20 C19 C24 118.4(3)
C20 C19 C18 119.8(3)
C24 C19 C18 121.7(3)
C21 C20 C19 120.9(3)
C21 C20 H20 119.6
C19 C20 H20 119.6
C20 C21 C22 120.1(3)
C20 C21 H21 119.9
C22 C21 H21 119.9
C23 C22 C21 120.1(3)
C23 C22 H22 120.0
C21 C22 H22 120.0
C22 C23 C24 120.5(3)
C22 C23 H23 119.7
C24 C23 H23 119.7
O3 C24 C23 118.0(3)
O3 C24 C19 122.0(3)
C23 C24 C19 119.9(3)
N5 C25 C26 123.7(3)
N5 C25 H25 118.2
C26 C25 H25 118.2
C27 C26 C25 118.6(3)
C27 C26 H26 120.7
C25 C26 H26 120.7
C26 C27 C28 119.4(3)
C26 C27 H27 120.3
C28 C27 H27 120.3
C29 C28 C27 117.7(3)
C29 C28 C74 119.6(2)
C27 C28 C74 122.7(2)
N5 C29 C28 123.1(2)
N5 C29 C30 116.4(2)
C28 C29 C30 120.5(2)
N6 C30 C31 122.3(2)
N6 C30 C29 117.8(2)
C31 C30 C29 119.8(2)
C30 C31 C32 117.9(3)
C30 C31 C47 119.8(2)
C32 C31 C47 122.3(2)
C33 C32 C31 119.3(3)
C33 C32 H32 120.4
C31 C32 H32 120.4
C32 C33 C34 119.0(3)
C32 C33 H33 120.5
C34 C33 H33 120.5
N6 C34 C33 123.1(3)
N6 C34 H34 118.5
C33 C34 H34 118.5
N7 C35 C36 122.1(3)
N7 C35 H35 118.9
C36 C35 H35 118.9
N8 C36 C35 122.2(3)
N8 C36 H36 118.9
C35 C36 H36 118.9
Cl1 C37 Cl3 111.2(2)
Cl1 C37 Cl2 110.2(2)
Cl3 C37 Cl2 111.23(18)
Cl1 C37 H37 108.0
Cl3 C37 H37 108.0
Cl2 C37 H37 108.0
N8 C47 C74 121.6(3)
N8 C47 C31 118.7(2)
C74 C47 C31 119.7(2)
N7 C74 C47 120.7(3)
N7 C74 C28 118.8(2)
C47 C74 C28 120.4(2)

loop_
_geom_bond_atom_site_label_1
_geom_bond_atom_site_label_2
_geom_bond_distance
Cu1 O1 1.9340(19)
Cu1 O2 1.9529(19)
Cu1 N3 1.957(2)
Cu1 N6 2.044(2)
Cu1 N5 2.236(2)
Cu1 C18 2.695(3)
F1 C15 1.366(4)
O1 C7 1.293(3)
O2 C18 1.293(3)
O3 C24 1.354(4)
O3 H3 0.8400
N1 C7 1.363(4)
N1 N2 1.393(3)
N1 C6 1.422(4)
N2 C9 1.312(4)
N3 C11 1.316(4)
N3 N4 1.387(3)
N4 C18 1.318(4)
N5 C25 1.328(4)
N5 C29 1.355(4)
N6 C34 1.332(4)
N6 C30 1.352(4)
N7 C35 1.316(4)
N7 C74 1.344(4)
N8 C36 1.313(4)
N8 C47 1.344(4)
C0AA C6 1.387(4)
C0AA C2 1.394(5)
C0AA H0AA 0.9500
C2 C3 1.395(5)
C2 H2 0.9500
C3 C4 1.384(5)
C3 H3A 0.9500
C4 C5 1.387(5)
C4 H4A 0.9500
C5 C6 1.388(4)
C5 H5 0.9500
C7 C8 1.416(4)
C8 C9 1.429(4)
C8 C11 1.436(4)
C9 C10 1.502(4)
C10 H10A 0.9800
C10 H10B 0.9800
C10 H10C 0.9800
C11 C12 1.491(4)
C12 C13 1.374(4)
C12 C17 1.390(4)
C13 C14 1.396(5)
C13 H13 0.9500
C14 C15 1.364(5)
C14 H14 0.9500
C15 C16 1.361(5)
C16 C17 1.386(5)
C16 H16 0.9500
C17 H17 0.9500
C18 C19 1.482(4)
C19 C20 1.406(4)
C19 C24 1.407(4)
C20 C21 1.374(4)
C20 H20 0.9500
C21 C22 1.389(5)
C21 H21 0.9500
C22 C23 1.379(5)
C22 H22 0.9500
C23 C24 1.389(5)
C23 H23 0.9500
C25 C26 1.399(4)
C25 H25 0.9500
C26 C27 1.366(4)
C26 H26 0.9500
C27 C28 1.413(4)
C27 H27 0.9500
C28 C29 1.393(4)
C28 C74 1.446(4)
C29 C30 1.466(3)
C30 C31 1.397(4)
C31 C32 1.412(4)
C31 C47 1.459(4)
C32 C33 1.369(4)
C32 H32 0.9500
C33 C34 1.392(4)
C33 H33 0.9500
C34 H34 0.9500
C35 C36 1.405(4)
C35 H35 0.9500
C36 H36 0.9500
C37 Cl1 1.744(3)
C37 Cl3 1.754(4)
C37 Cl2 1.770(4)
C37 H37 1.0000
C47 C74 1.414(4)

loop_
_geom_torsion_atom_site_label_1
_geom_torsion_atom_site_label_2
_geom_torsion_atom_site_label_3
_geom_torsion_atom_site_label_4
_geom_torsion
C7 N1 N2 C9 1.1(3)
C6 N1 N2 C9 178.5(2)
C11 N3 N4 C18 178.4(2)
Cu1 N3 N4 C18 0.2(3)
C6 C0AA C2 C3 -0.3(5)
C0AA C2 C3 C4 0.3(5)
C2 C3 C4 C5 0.1(5)
C3 C4 C5 C6 -0.4(5)
C2 C0AA C6 C5 0.0(4)
C2 C0AA C6 N1 -179.0(3)
C4 C5 C6 C0AA 0.4(4)
C4 C5 C6 N1 179.3(3)
C7 N1 C6 C0AA -36.9(4)
N2 N1 C6 C0AA 146.3(3)
C7 N1 C6 C5 144.2(3)
N2 N1 C6 C5 -32.7(4)
Cu1 O1 C7 N1 -163.5(2)
Cu1 O1 C7 C8 14.5(4)
N2 N1 C7 O1 177.5(2)
C6 N1 C7 O1 0.4(4)
N2 N1 C7 C8 -0.9(3)
C6 N1 C7 C8 -178.0(3)
O1 C7 C8 C9 -177.9(3)
N1 C7 C8 C9 0.4(3)
O1 C7 C8 C11 0.0(5)
N1 C7 C8 C11 178.2(3)
N1 N2 C9 C8 -0.9(3)
N1 N2 C9 C10 179.4(3)
C7 C8 C9 N2 0.3(3)
C11 C8 C9 N2 -177.4(3)
C7 C8 C9 C10 180.0(3)
C11 C8 C9 C10 2.3(6)
N4 N3 C11 C8 179.1(2)
Cu1 N3 C11 C8 -2.9(4)
N4 N3 C11 C12 -1.7(4)
Cu1 N3 C11 C12 176.27(18)
C7 C8 C11 N3 -6.7(4)
C9 C8 C11 N3 170.6(3)
C7 C8 C11 C12 174.1(3)
C9 C8 C11 C12 -8.6(5)
N3 C11 C12 C13 106.7(3)
C8 C11 C12 C13 -74.1(3)
N3 C11 C12 C17 -75.6(4)
C8 C11 C12 C17 103.6(3)
C17 C12 C13 C14 -1.7(5)
C11 C12 C13 C14 176.1(3)
C12 C13 C14 C15 -0.2(5)
C13 C14 C15 C16 1.6(5)
C13 C14 C15 F1 -178.0(3)
C14 C15 C16 C17 -1.0(5)
F1 C15 C16 C17 178.5(3)
C15 C16 C17 C12 -1.0(5)
C13 C12 C17 C16 2.3(5)
C11 C12 C17 C16 -175.5(3)
Cu1 O2 C18 N4 -2.9(3)
Cu1 O2 C18 C19 175.32(18)
N3 N4 C18 O2 1.9(4)
N3 N4 C18 C19 -176.4(2)
N3 N4 C18 Cu1 -0.12(18)
O2 C18 C19 C20 -4.1(4)
N4 C18 C19 C20 174.3(2)
Cu1 C18 C19 C20 6.0(7)
O2 C18 C19 C24 178.1(2)
N4 C18 C19 C24 -3.5(4)
Cu1 C18 C19 C24 -171.8(4)
C24 C19 C20 C21 0.0(4)
C18 C19 C20 C21 -177.9(3)
C19 C20 C21 C22 -1.0(5)
C20 C21 C22 C23 0.9(5)
C21 C22 C23 C24 0.4(5)
C22 C23 C24 O3 177.3(3)
C22 C23 C24 C19 -1.4(5)
C20 C19 C24 O3 -177.4(3)
C18 C19 C24 O3 0.5(4)
C20 C19 C24 C23 1.2(4)
C18 C19 C24 C23 179.1(3)
C29 N5 C25 C26 -0.7(4)
Cu1 N5 C25 C26 -171.2(2)
N5 C25 C26 C27 0.8(4)
C25 C26 C27 C28 0.0(4)
C26 C27 C28 C29 -0.9(4)
C26 C27 C28 C74 178.6(3)
C25 N5 C29 C28 -0.3(4)
Cu1 N5 C29 C28 172.12(19)
C25 N5 C29 C30 179.4(2)
Cu1 N5 C29 C30 -8.2(3)
C27 C28 C29 N5 1.0(4)
C74 C28 C29 N5 -178.5(2)
C27 C28 C29 C30 -178.7(2)
C74 C28 C29 C30 1.8(4)
C34 N6 C30 C31 1.2(4)
Cu1 N6 C30 C31 -171.88(19)
C34 N6 C30 C29 -178.6(2)
Cu1 N6 C30 C29 8.3(3)
N5 C29 C30 N6 0.6(3)
C28 C29 C30 N6 -179.7(2)
N5 C29 C30 C31 -179.1(2)
C28 C29 C30 C31 0.6(4)
N6 C30 C31 C32 0.0(4)
C29 C30 C31 C32 179.8(2)
N6 C30 C31 C47 178.4(2)
C29 C30 C31 C47 -1.9(4)
C30 C31 C32 C33 -1.2(4)
C47 C31 C32 C33 -179.5(2)
C31 C32 C33 C34 1.1(4)
C30 N6 C34 C33 -1.2(4)
Cu1 N6 C34 C33 171.1(2)
C32 C33 C34 N6 0.1(4)
C74 N7 C35 C36 -1.0(4)
C47 N8 C36 C35 1.2(4)
N7 C35 C36 N8 0.1(5)
C36 N8 C47 C74 -1.6(4)
C36 N8 C47 C31 177.2(2)
C30 C31 C47 N8 -178.0(2)
C32 C31 C47 N8 0.2(4)
C30 C31 C47 C74 0.8(4)
C32 C31 C47 C74 179.0(2)
C35 N7 C74 C47 0.6(4)
C35 N7 C74 C28 -179.1(2)
N8 C47 C74 N7 0.7(4)
C31 C47 C74 N7 -178.0(2)
N8 C47 C74 C28 -179.6(2)
C31 C47 C74 C28 1.6(4)
C29 C28 C74 N7 176.7(2)
C27 C28 C74 N7 -2.7(4)
C29 C28 C74 C47 -2.9(4)
C27 C28 C74 C47 177.6(2)
